data_4331410
loop_
_publ_author_name
'Jeitschko, W.'
'Moeller, M.H.'

_publ_section_title
;
 Preparation and crystal structure of trisilver undecaphosphide, Ag3 P11,
 an unusual defect tetrahedral compound
;
_journal_name_full 'Inorganic Chemistry'
_journal_page_first 833
_journal_page_last 839
_journal_paper_doi 10.1021/ic50217a040
_journal_volume 20
_journal_year 1981
_chemical_formula_sum 'Ag3 P11'
_space_group_IT_number 8
_symmetry_space_group_name_Hall 'C -2y'
_symmetry_space_group_name_H-M 'C 1 m 1'
_cell_angle_alpha 90
_cell_angle_beta 118.84
_cell_angle_gamma 90
_cell_formula_units_Z 2
_cell_length_a 12.999
_cell_length_b 7.555
_cell_length_c 6.612
_cell_volume 568.809
_citation_journal_id_ASTM INOCAJ
_cod_data_source_file silver3-x_72.cif
_cod_data_source_block Ag3P11
_cod_original_cell_volume 568.8091
_cod_database_code 4331410

loop_
_symmetry_equiv_pos_as_xyz
x,y,z
x,-y,z
x+1/2,y+1/2,z
x+1/2,-y+1/2,z

loop_
_atom_site_label
_atom_site_type_symbol
_atom_site_fract_x
_atom_site_fract_y
_atom_site_fract_z
_atom_site_occupancy
_atom_site_U_iso_or_equiv
P1 P 0.4807 0.2529 0.4696 1 0.0
P3 P 0.1676 0.223 0.7282 1 0.0
Ag3 Ag 0.7096 0 0.9773 1 0.0
P7 P 0.1888 0 0.9548 1 0.0
P4 P 0.4193 0.2267 0.7327 1 0.0
Ag2 Ag 0.4108 0 0.1956 1 0.0
Ag1 Ag 0 0 0 1 0.0
P2 P 0.2363 0.1504 0.4926 1 0.0
P6 P 0.5085 0 0.949 1 0.0
P5 P 0.9185 0 0.2767 1 0.0
